data_7707241
loop_
_publ_author_name
'Chainok, Kittipong'
'Jittirattanakun, Siripak'
'Theppitak, Chatphorn'
'Jiajaroen, Suwadee'
'Puangsing, Praifon'
'Saphu, Watcharin'
'Kielar, Filip'
'Dungkaew, Winya'
'Rungtaweevoranit, Bunyarat'
'Sukwattanasinitt, Mongkol'

_publ_section_title
;
 Coordination-driven self-assembly of a series of dinuclear
 M<sub>2</sub>L<sub>2</sub> mesocates with a bis-bidentate pyridylimine
 ligand.
;
_journal_issue 22
_journal_name_full 'Dalton transactions (Cambridge, England : 2003)'
_journal_page_first 7736
_journal_page_last 7743
_journal_paper_doi 10.1039/d1dt00146a
_journal_volume 50
_journal_year 2021
_chemical_formula_moiety '2(C64 H44 Co2 N12 O4 S4), 9(C H4 O)'
_chemical_formula_sum 'C137 H124 Co4 N24 O17 S8'
_chemical_formula_weight 2870.79
_space_group_crystal_system monoclinic
_space_group_IT_number 15
_space_group_name_Hall '-C 2yc'
_space_group_name_H-M_alt 'C 1 2/c 1'
_atom_sites_solution_hydrogens mixed
_atom_sites_solution_primary dual
_audit_creation_date 2020-05-02
_audit_creation_method
;
Olex2 1.3
(compiled 2020.02.04 svn.rd84adfe8 for OlexSys, GUI svn.r6032)
;
_audit_update_record
;
2020-11-01 deposited with the CCDC.	2021-04-28 downloaded from the CCDC.
;
_cell_angle_alpha 90
_cell_angle_beta 109.9740(10)
_cell_angle_gamma 90
_cell_formula_units_Z 2
_cell_length_a 21.1254(6)
_cell_length_b 13.9281(4)
_cell_length_c 24.4535(9)
_cell_measurement_reflns_used 9921
_cell_measurement_temperature 100.0
_cell_measurement_theta_max 72.107
_cell_measurement_theta_min 3.846
_cell_volume 6762.3(4)
_computing_cell_refinement 'SAINT v8.37A (Bruker, 2015)'
_computing_data_reduction 'SAINT v8.37A (Bruker, 2015)'
_computing_molecular_graphics 'Olex2 1.3 (Dolomanov et al., 2009)'
_computing_publication_material 'Olex2 1.3 (Dolomanov et al., 2009)'
_computing_structure_refinement 'SHELXL 2018/3 (Sheldrick, 2015)'
_computing_structure_solution 'SHELXT 2014/5 (Sheldrick, 2014)'
_diffrn_ambient_temperature 100.0
_diffrn_measured_fraction_theta_full 0.990
_diffrn_measured_fraction_theta_max 0.989
_diffrn_measurement_device_type 'BRUKER D8 VENTURE'
_diffrn_measurement_method '\f and \w scans'
_diffrn_radiation_type CuK\a
_diffrn_radiation_wavelength 1.54178
_diffrn_reflns_av_R_equivalents 0.0461
_diffrn_reflns_av_unetI/netI 0.0360
_diffrn_reflns_Laue_measured_fraction_full 0.990
_diffrn_reflns_Laue_measured_fraction_max 0.989
_diffrn_reflns_limit_h_max 25
_diffrn_reflns_limit_h_min -26
_diffrn_reflns_limit_k_max 17
_diffrn_reflns_limit_k_min -15
_diffrn_reflns_limit_l_max 30
_diffrn_reflns_limit_l_min -30
_diffrn_reflns_number 33871
_diffrn_reflns_point_group_measured_fraction_full 0.990
_diffrn_reflns_point_group_measured_fraction_max 0.989
_diffrn_reflns_theta_full 67.679
_diffrn_reflns_theta_max 72.226
_diffrn_reflns_theta_min 3.877
_diffrn_source_current 50.0
_diffrn_source_power 2.5
_diffrn_source_voltage 50.0
_diffrn_standards_number 0
_exptl_absorpt_coefficient_mu 5.533
_exptl_absorpt_correction_T_max 0.7536
_exptl_absorpt_correction_T_min 0.4398
_exptl_absorpt_correction_type multi-scan
_exptl_absorpt_process_details
;
SADABS-2014/5 (Bruker,2014/5) was used for absorption correction.
wR2(int) was 0.1203 before and 0.0740 after correction.
The Ratio of minimum to maximum transmission is 0.5836.
The \l/2 correction factor is Not present.
;
_exptl_crystal_colour Dark-red
_exptl_crystal_colour_primary Dark-red
_exptl_crystal_density_diffrn 1.410
_exptl_crystal_description rod
_exptl_crystal_F_000 2972
_exptl_crystal_size_max 0.32
_exptl_crystal_size_mid 0.11
_exptl_crystal_size_min 0.1
_refine_diff_density_max 1.081
_refine_diff_density_min -0.734
_refine_diff_density_rms 0.082
_refine_ls_extinction_method none
_refine_ls_goodness_of_fit_ref 1.061
_refine_ls_hydrogen_treatment constr
_refine_ls_matrix_type full
_refine_ls_number_parameters 455
_refine_ls_number_reflns 6601
_refine_ls_number_restraints 41
_refine_ls_restrained_S_all 1.061
_refine_ls_R_factor_all 0.0632
_refine_ls_R_factor_gt 0.0577
_refine_ls_shift/su_max 0.001
_refine_ls_shift/su_mean 0.000
_refine_ls_structure_factor_coef Fsqd
_refine_ls_weighting_details 'w=1/[\s^2^(Fo^2^)+(0.0793P)^2^+26.4990P] where P=(Fo^2^+2Fc^2^)/3'
_refine_ls_weighting_scheme calc
_refine_ls_wR_factor_gt 0.1553
_refine_ls_wR_factor_ref 0.1615
_reflns_Friedel_coverage 0.000
_reflns_number_gt 6080
_reflns_number_total 6601
_reflns_threshold_expression 'I > 2\s(I)'
_cod_data_source_file d1dt00146a2.cif
_cod_data_source_block 1co
_cod_depositor_comments 'Adding full bibliography for 7707240--7707244.cif.'
_cod_database_code 7707241
_shelx_shelxl_version_number 2018/3
_shelx_space_group_comment
;
The symmetry employed for this shelxl refinement is uniquely defined
by the following loop, which should always be used as a source of
symmetry information in preference to the above space-group names.
They are only intended as comments.
;
_shelx_estimated_absorpt_t_max 0.608
_shelx_estimated_absorpt_t_min 0.270
_olex2_refinement_description
;
1. Fixed Uiso
 At 1.2 times of:
  All C(H) groups
 At 1.5 times of:
  All C(H,H,H) groups, All O(H) groups, All O(H,H) groups
2. Restrained distances
 O5-C35
 1.4 with sigma of 0.001
 O4-C34 \\sim O4-C34A
 with sigma of 0.02
3. Uiso/Uaniso restraints and constraints
Uanis(O5) \\sim Ueq, Uanis(C35) \\sim Ueq: with sigma of 0.001 and sigma for
terminal atoms of 0.002
Uanis(C34) \\sim Ueq, Uanis(O4) \\sim Ueq: with sigma of 0.01 and sigma for
terminal atoms of 0.02
Uanis(O4) \\sim Ueq, Uanis(C34A) \\sim Ueq: with sigma of 0.01 and sigma for
terminal atoms of 0.02
4. Rigid body (RIGU) restrains
 O5, C35
 with sigma for 1-2 distances of 0.0001 and sigma for 1-3 distances of 0.0001
 C34, O4
 with sigma for 1-2 distances of 0.0001 and sigma for 1-3 distances of 0.0001
 O4, C34A
 with sigma for 1-2 distances of 0.0001 and sigma for 1-3 distances of 0.0001
5. Others
 Sof(H4B)=Sof(C34A)=Sof(H34D)=Sof(H34E)=Sof(H34F)=1-FVAR(1)
 Sof(H4A)=Sof(C34)=Sof(H34A)=Sof(H34B)=Sof(H34C)=FVAR(1)
 Fixed Sof: O5(0.25) H5A(0.25) C35(0.25) H35A(0.25) H35B(0.25) H35C(0.25)
6.a Riding coordinates:
 O3(H3A), O5(H5A), C35(H35A,H35B,H35C)
6.b Aromatic/amide H refined with riding coordinates:
 C3(H3), C4(H4), C5(H5), C6(H6), C8(H8), C10(H10), C11(H11), C13(H13),
 C14(H14), C16(H16), C17(H17), C19(H19), C20(H20), C22(H22), C23(H23), C25(H25),
  C26(H26), C27(H27), C29(H29), C30(H30), C31(H31), C32(H32)
6.c Tetrahedral OH refined with riding coordinates:
 O4(H4A), O4(H4B)
6.d Idealised Me refined as rotating group:
 C33(H33A,H33B,H33C), C34(H34A,H34B,H34C), C34A(H34D,H34E,H34F)
;
_olex2_submission_special_instructions 'No special instructions were received'

loop_
_space_group_symop_operation_xyz
'x, y, z'
'-x, y, -z+1/2'
'x+1/2, y+1/2, z'
'-x+1/2, y+1/2, -z+1/2'
'-x, -y, -z'
'x, -y, z-1/2'
'-x+1/2, -y+1/2, -z'
'x+1/2, -y+1/2, z-1/2'

loop_
_atom_site_label
_atom_site_type_symbol
_atom_site_fract_x
_atom_site_fract_y
_atom_site_fract_z
_atom_site_U_iso_or_equiv
_atom_site_adp_type
_atom_site_occupancy
_atom_site_site_symmetry_order
_atom_site_calc_flag
_atom_site_refinement_flags_posn
_atom_site_refinement_flags_adp
_atom_site_refinement_flags_occupancy
_atom_site_disorder_assembly
_atom_site_disorder_group
Co1 Co 0.32442(2) 0.71084(3) 0.68685(2) 0.02184(16) Uani 1 1 d . . . . .
S1 S 0.14199(5) 0.93795(7) 0.64530(5) 0.0466(3) Uani 1 1 d . . . . .
S2 S 0.41383(5) 0.69052(7) 0.89717(4) 0.0367(2) Uani 1 1 d . . . . .
O1 O 0.42913(13) 0.91144(16) 0.47375(11) 0.0347(6) Uani 1 1 d . . . . .
O2 O 0.55921(13) 0.75473(16) 0.33331(12) 0.0372(6) Uani 1 1 d . . . . .
O3 O 0.23516(17) 0.4138(3) 0.35951(17) 0.0673(9) Uani 1 1 d . . . . .
H3A H 0.263378 0.454875 0.357556 0.101 Uiso 1 1 d R U . . .
O4 O 0.2442(2) 0.4170(3) 0.47462(18) 0.0781(11) Uani 1 1 d D U . . .
H4A H 0.239327 0.418780 0.439076 0.117 Uiso 0.58(5) 1 calc R U P A 1
H4B H 0.234458 0.418919 0.438338 0.117 Uiso 0.42(5) 1 calc R U P A 2
O5 O 0.5002(6) 0.5113(11) 0.4983(9) 0.0355(19) Uani 0.25 1 d D U P B -1
H5A H 0.515453 0.455797 0.497847 0.053 Uiso 0.25 1 d R U P B -1
N1 N 0.24284(14) 0.7993(2) 0.67263(13) 0.0308(6) Uani 1 1 d . . . . .
N2 N 0.35247(14) 0.70036(19) 0.77683(13) 0.0274(6) Uani 1 1 d . . . . .
N3 N 0.26485(12) 0.58305(18) 0.67002(12) 0.0244(5) Uani 1 1 d . . . . .
N4 N 0.30291(12) 0.68386(18) 0.59351(11) 0.0234(5) Uani 1 1 d . . . . .
N5 N 0.58233(12) 0.35901(17) 0.31274(11) 0.0214(5) Uani 1 1 d . . . . .
N6 N 0.60875(13) 0.17064(18) 0.31054(11) 0.0238(5) Uani 1 1 d . . . . .
C1 C 0.20108(16) 0.8560(2) 0.66102(15) 0.0281(7) Uani 1 1 d . . . . .
C2 C 0.37729(16) 0.6952(2) 0.82639(16) 0.0279(7) Uani 1 1 d . . . . .
C3 C 0.24263(16) 0.5351(2) 0.70751(15) 0.0306(7) Uani 1 1 d . . . . .
H3 H 0.252161 0.559812 0.745684 0.037 Uiso 1 1 calc R U . . .
C4 C 0.20603(19) 0.4501(3) 0.69217(17) 0.0390(8) Uani 1 1 d . . . . .
H4 H 0.191560 0.417308 0.719875 0.047 Uiso 1 1 calc R U . . .
C5 C 0.1910(2) 0.4142(3) 0.63746(18) 0.0425(9) Uani 1 1 d . . . . .
H5 H 0.164679 0.357627 0.626084 0.051 Uiso 1 1 calc R U . . .
C6 C 0.21504(19) 0.4618(3) 0.59849(16) 0.0375(8) Uani 1 1 d . . . . .
H6 H 0.206789 0.437296 0.560428 0.045 Uiso 1 1 calc R U . . .
C7 C 0.25135(16) 0.5461(2) 0.61656(14) 0.0273(6) Uani 1 1 d . . . . .
C8 C 0.27709(16) 0.6014(2) 0.57730(14) 0.0268(6) Uani 1 1 d . . . . .
H8 H 0.274501 0.576127 0.540515 0.032 Uiso 1 1 calc R U . . .
C9 C 0.33177(15) 0.7373(2) 0.55814(13) 0.0239(6) Uani 1 1 d . . . . .
C10 C 0.32628(15) 0.8369(2) 0.55848(14) 0.0263(6) Uani 1 1 d . . . . .
H10 H 0.300180 0.866489 0.578643 0.032 Uiso 1 1 calc R U . . .
C11 C 0.35891(16) 0.8931(2) 0.52937(14) 0.0273(6) Uani 1 1 d . . . . .
H11 H 0.355414 0.961105 0.529780 0.033 Uiso 1 1 calc R U . . .
C12 C 0.39665(16) 0.8495(2) 0.49966(14) 0.0268(6) Uani 1 1 d . . . . .
C13 C 0.40069(17) 0.7499(2) 0.49758(15) 0.0295(7) Uani 1 1 d . . . . .
H13 H 0.425274 0.720157 0.476140 0.035 Uiso 1 1 calc R U . . .
C14 C 0.36826(16) 0.6947(2) 0.52728(15) 0.0280(7) Uani 1 1 d . . . . .
H14 H 0.371182 0.626657 0.526393 0.034 Uiso 1 1 calc R U . . .
C15 C 0.46116(16) 0.8707(2) 0.43784(15) 0.0267(7) Uani 1 1 d . . . . .
C16 C 0.53055(17) 0.8673(2) 0.45840(15) 0.0319(7) Uani 1 1 d . . . . .
H16 H 0.555342 0.891494 0.495960 0.038 Uiso 1 1 calc R U . . .
C17 C 0.56383(16) 0.8281(2) 0.42333(16) 0.0316(7) Uani 1 1 d . . . . .
H17 H 0.611628 0.825728 0.436393 0.038 Uiso 1 1 calc R U . . .
C18 C 0.52616(18) 0.7925(2) 0.36929(17) 0.0304(7) Uani 1 1 d . . . . .
C19 C 0.45629(18) 0.7975(2) 0.34879(17) 0.0322(7) Uani 1 1 d . . . . .
H19 H 0.431199 0.774032 0.311115 0.039 Uiso 1 1 calc R U . . .
C20 C 0.42365(16) 0.8367(2) 0.38374(16) 0.0304(7) Uani 1 1 d . . . . .
H20 H 0.375879 0.840214 0.370525 0.036 Uiso 1 1 calc R U . . .
C21 C 0.56187(16) 0.6559(2) 0.32977(15) 0.0271(7) Uani 1 1 d . . . . .
C22 C 0.58922(15) 0.6202(2) 0.28946(14) 0.0260(6) Uani 1 1 d . . . . .
H22 H 0.603919 0.663012 0.266012 0.031 Uiso 1 1 calc R U . . .
C23 C 0.59483(14) 0.5223(2) 0.28381(14) 0.0239(6) Uani 1 1 d . . . . .
H23 H 0.613561 0.497774 0.256443 0.029 Uiso 1 1 calc R U . . .
C24 C 0.57317(14) 0.4593(2) 0.31802(14) 0.0224(6) Uani 1 1 d . . . . .
C25 C 0.54570(15) 0.4959(2) 0.35822(14) 0.0249(6) Uani 1 1 d . . . . .
H25 H 0.530813 0.453135 0.381557 0.030 Uiso 1 1 calc R U . . .
C26 C 0.54001(16) 0.5943(2) 0.36432(15) 0.0283(7) Uani 1 1 d . . . . .
H26 H 0.521422 0.619089 0.391720 0.034 Uiso 1 1 calc R U . . .
C27 C 0.53889(15) 0.3003(2) 0.31935(14) 0.0246(6) Uani 1 1 d . . . . .
H27 H 0.499181 0.323692 0.324716 0.030 Uiso 1 1 calc R U . . .
C28 C 0.55082(15) 0.1968(2) 0.31858(14) 0.0241(6) Uani 1 1 d . . . . .
C29 C 0.50611(16) 0.1311(2) 0.32742(15) 0.0288(7) Uani 1 1 d . . . . .
H29 H 0.466218 0.152059 0.333476 0.035 Uiso 1 1 calc R U . . .
C30 C 0.52080(17) 0.0340(2) 0.32724(15) 0.0317(7) Uani 1 1 d . . . . .
H30 H 0.491084 -0.012802 0.333204 0.038 Uiso 1 1 calc R U . . .
C31 C 0.57924(18) 0.0065(2) 0.31826(16) 0.0325(7) Uani 1 1 d . . . . .
H31 H 0.590027 -0.059612 0.317418 0.039 Uiso 1 1 calc R U . . .
C32 C 0.62221(16) 0.0769(2) 0.31044(14) 0.0273(6) Uani 1 1 d . . . . .
H32 H 0.662668 0.057568 0.304815 0.033 Uiso 1 1 calc R U . . .
C33 C 0.2225(2) 0.3193(3) 0.3444(3) 0.0645(14) Uani 1 1 d . . . . .
H33A H 0.212316 0.312189 0.302401 0.097 Uiso 1 1 calc R U . . .
H33B H 0.183894 0.297447 0.354675 0.097 Uiso 1 1 calc R U . . .
H33C H 0.262149 0.280713 0.365319 0.097 Uiso 1 1 calc R U . . .
C34 C 0.2997(9) 0.3608(16) 0.5039(6) 0.061(3) Uani 0.58(5) 1 d D U P A 1
H34A H 0.297996 0.300905 0.482373 0.092 Uiso 0.58(5) 1 calc R U P A 1
H34B H 0.299365 0.346086 0.542939 0.092 Uiso 0.58(5) 1 calc R U P A 1
H34C H 0.341066 0.395777 0.506918 0.092 Uiso 0.58(5) 1 calc R U P A 1
C35 C 0.4319(5) 0.5062(10) 0.4921(6) 0.033(2) Uani 0.25 1 d D U P B -1
H35A H 0.423236 0.447266 0.510311 0.050 Uiso 0.25 1 d R U P B -1
H35B H 0.419016 0.561996 0.510311 0.050 Uiso 0.25 1 d R U P B -1
H35C H 0.405356 0.505306 0.450451 0.050 Uiso 0.25 1 d R U P B -1
C34A C 0.3163(9) 0.3931(18) 0.5023(9) 0.056(4) Uani 0.42(5) 1 d D U P A 2
H34D H 0.325490 0.331037 0.487634 0.085 Uiso 0.42(5) 1 calc R U P A 2
H34E H 0.327437 0.389407 0.544557 0.085 Uiso 0.42(5) 1 calc R U P A 2
H34F H 0.343751 0.442949 0.493003 0.085 Uiso 0.42(5) 1 calc R U P A 2

loop_
_atom_site_aniso_label
_atom_site_aniso_U_11
_atom_site_aniso_U_22
_atom_site_aniso_U_33
_atom_site_aniso_U_23
_atom_site_aniso_U_13
_atom_site_aniso_U_12
Co1 0.0216(3) 0.0162(3) 0.0325(3) 0.00130(18) 0.0155(2) 0.00147(17)
S1 0.0328(5) 0.0344(5) 0.0721(7) -0.0032(4) 0.0173(4) 0.0114(4)
S2 0.0384(5) 0.0379(5) 0.0373(5) 0.0014(4) 0.0175(4) 0.0058(4)
O1 0.0479(14) 0.0175(10) 0.0544(15) -0.0022(10) 0.0379(12) -0.0057(9)
O2 0.0511(15) 0.0132(11) 0.0671(17) 0.0042(10) 0.0457(13) 0.0022(10)
O3 0.0557(19) 0.058(2) 0.089(3) 0.0041(18) 0.0259(18) 0.0015(16)
O4 0.0721(19) 0.086(3) 0.077(2) -0.0041(19) 0.0268(17) 0.0239(17)
O5 0.0359(18) 0.035(3) 0.035(3) -0.001(2) 0.0126(14) 0.0025(14)
N1 0.0270(14) 0.0256(14) 0.0423(16) -0.0011(11) 0.0150(12) 0.0037(11)
N2 0.0248(13) 0.0243(13) 0.0378(16) 0.0004(11) 0.0166(12) -0.0008(10)
N3 0.0223(12) 0.0203(12) 0.0346(14) 0.0048(10) 0.0150(10) 0.0016(9)
N4 0.0228(12) 0.0202(12) 0.0298(13) 0.0047(10) 0.0124(10) -0.0001(10)
N5 0.0213(11) 0.0153(12) 0.0309(13) 0.0013(10) 0.0131(10) 0.0008(9)
N6 0.0262(12) 0.0166(12) 0.0321(13) 0.0006(10) 0.0145(10) -0.0001(10)
C1 0.0267(15) 0.0212(15) 0.0408(18) -0.0031(13) 0.0174(13) -0.0027(12)
C2 0.0259(15) 0.0210(14) 0.044(2) -0.0019(13) 0.0214(14) 0.0010(12)
C3 0.0312(16) 0.0308(17) 0.0354(17) 0.0063(14) 0.0185(13) 0.0005(13)
C4 0.046(2) 0.0337(19) 0.046(2) 0.0090(16) 0.0265(17) -0.0094(15)
C5 0.053(2) 0.0293(18) 0.050(2) 0.0029(16) 0.0233(18) -0.0152(16)
C6 0.046(2) 0.0303(18) 0.0401(19) 0.0001(15) 0.0199(16) -0.0108(15)
C7 0.0289(15) 0.0224(15) 0.0347(17) 0.0028(13) 0.0160(13) -0.0010(12)
C8 0.0281(15) 0.0247(15) 0.0307(16) 0.0024(12) 0.0140(13) -0.0013(12)
C9 0.0247(14) 0.0224(14) 0.0279(15) 0.0056(12) 0.0133(12) -0.0015(12)
C10 0.0282(15) 0.0236(15) 0.0309(16) 0.0005(12) 0.0151(13) 0.0009(12)
C11 0.0319(16) 0.0173(14) 0.0361(17) 0.0020(12) 0.0161(13) -0.0008(12)
C12 0.0298(15) 0.0198(14) 0.0363(16) 0.0024(12) 0.0186(13) -0.0030(12)
C13 0.0338(16) 0.0220(16) 0.0414(18) 0.0007(13) 0.0240(14) 0.0002(13)
C14 0.0306(16) 0.0172(14) 0.0403(18) 0.0037(13) 0.0175(14) -0.0002(12)
C15 0.0348(16) 0.0130(13) 0.0427(18) 0.0015(12) 0.0264(14) -0.0028(11)
C16 0.0351(17) 0.0250(16) 0.0372(18) 0.0039(13) 0.0143(14) -0.0031(13)
C17 0.0249(15) 0.0254(16) 0.049(2) 0.0063(14) 0.0183(14) 0.0018(12)
C18 0.0390(18) 0.0130(14) 0.053(2) 0.0046(13) 0.0341(17) 0.0021(12)
C19 0.0362(18) 0.0210(15) 0.045(2) -0.0071(13) 0.0206(15) -0.0058(13)
C20 0.0264(15) 0.0202(15) 0.050(2) -0.0049(14) 0.0207(14) -0.0032(12)
C21 0.0292(15) 0.0144(14) 0.0446(18) 0.0039(13) 0.0214(14) 0.0029(11)
C22 0.0267(15) 0.0198(14) 0.0382(17) 0.0084(12) 0.0196(13) 0.0023(11)
C23 0.0222(14) 0.0190(14) 0.0355(16) 0.0022(12) 0.0163(12) 0.0023(11)
C24 0.0203(13) 0.0153(13) 0.0352(16) 0.0010(12) 0.0141(12) 0.0017(10)
C25 0.0266(15) 0.0165(14) 0.0375(17) 0.0055(12) 0.0185(13) -0.0001(11)
C26 0.0315(16) 0.0194(15) 0.0434(18) 0.0027(13) 0.0250(14) 0.0027(12)
C27 0.0217(14) 0.0188(14) 0.0374(17) 0.0035(12) 0.0154(13) 0.0016(11)
C28 0.0245(15) 0.0193(14) 0.0311(16) 0.0019(12) 0.0130(12) 0.0006(11)
C29 0.0265(15) 0.0217(15) 0.0423(18) 0.0018(13) 0.0172(13) -0.0019(12)
C30 0.0338(17) 0.0201(15) 0.0450(19) 0.0026(13) 0.0185(15) -0.0052(13)
C31 0.0411(18) 0.0153(14) 0.0455(19) 0.0031(13) 0.0206(15) 0.0007(13)
C32 0.0318(16) 0.0201(15) 0.0343(16) 0.0015(12) 0.0169(13) 0.0026(12)
C33 0.038(2) 0.050(3) 0.107(4) 0.010(3) 0.026(2) -0.0048(19)
C34 0.059(4) 0.068(6) 0.064(4) -0.004(4) 0.032(3) 0.010(4)
C35 0.0356(18) 0.033(3) 0.031(3) -0.0024(19) 0.0115(14) 0.0024(14)
C34A 0.069(2) 0.044(9) 0.063(6) 0.003(6) 0.031(2) 0.013(3)

loop_
_atom_type_symbol
_atom_type_description
_atom_type_scat_dispersion_real
_atom_type_scat_dispersion_imag
_atom_type_scat_source
C C 0.0181 0.0091 'International Tables Vol C Tables 4.2.6.8 and 6.1.1.4'
H H 0.0000 0.0000 'International Tables Vol C Tables 4.2.6.8 and 6.1.1.4'
Co Co -2.3653 3.6143 'International Tables Vol C Tables 4.2.6.8 and 6.1.1.4'
N N 0.0311 0.0180 'International Tables Vol C Tables 4.2.6.8 and 6.1.1.4'
O O 0.0492 0.0322 'International Tables Vol C Tables 4.2.6.8 and 6.1.1.4'
S S 0.3331 0.5567 'International Tables Vol C Tables 4.2.6.8 and 6.1.1.4'

loop_
_geom_angle_atom_site_label_1
_geom_angle_atom_site_label_2
_geom_angle_atom_site_label_3
_geom_angle
_geom_angle_site_symmetry_1
_geom_angle_site_symmetry_3
_geom_angle_publ_flag
N1 Co1 N2 98.10(11) . . ?
N1 Co1 N3 93.57(10) . . ?
N1 Co1 N4 93.61(11) . . ?
N1 Co1 N5 165.72(11) . 5_666 ?
N1 Co1 N6 92.80(10) . 5_666 ?
N2 Co1 N3 94.67(10) . . ?
N2 Co1 N4 165.53(10) . . ?
N2 Co1 N5 91.89(10) . 5_666 ?
N2 Co1 N6 94.31(10) . 5_666 ?
N3 Co1 N4 76.05(10) . . ?
N3 Co1 N5 95.76(9) . 5_666 ?
N3 Co1 N6 168.15(10) . 5_666 ?
N5 Co1 N4 78.24(9) 5_666 . ?
N6 Co1 N4 93.58(10) 5_666 . ?
N6 Co1 N5 76.22(9) 5_666 5_666 ?
C12 O1 C15 117.2(2) . . ?
C21 O2 C18 117.0(2) . . ?
C33 O3 H3A 135.9 . . ?
C34 O4 H4A 109.5 . . ?
C34A O4 H4B 109.5 . . ?
C35 O5 H5A 109.7 . . ?
C1 N1 Co1 171.4(3) . . ?
C2 N2 Co1 170.1(3) . . ?
C3 N3 Co1 127.1(2) . . ?
C7 N3 Co1 115.0(2) . . ?
C7 N3 C3 117.8(3) . . ?
C8 N4 Co1 113.0(2) . . ?
C8 N4 C9 120.5(3) . . ?
C9 N4 Co1 124.1(2) . . ?
C24 N5 Co1 125.80(18) . 5_666 ?
C27 N5 Co1 113.4(2) . 5_666 ?
C27 N5 C24 119.4(2) . . ?
C28 N6 Co1 113.86(19) . 5_666 ?
C32 N6 Co1 127.6(2) . 5_666 ?
C32 N6 C28 117.8(3) . . ?
N1 C1 S1 179.2(4) . . ?
N2 C2 S2 178.5(3) . . ?
N3 C3 H3 119.0 . . ?
N3 C3 C4 122.0(3) . . ?
C4 C3 H3 119.0 . . ?
C3 C4 H4 120.1 . . ?
C5 C4 C3 119.9(3) . . ?
C5 C4 H4 120.1 . . ?
C4 C5 H5 120.6 . . ?
C4 C5 C6 118.8(3) . . ?
C6 C5 H5 120.6 . . ?
C5 C6 H6 120.8 . . ?
C7 C6 C5 118.4(3) . . ?
C7 C6 H6 120.8 . . ?
N3 C7 C6 123.0(3) . . ?
N3 C7 C8 115.6(3) . . ?
C6 C7 C8 121.4(3) . . ?
N4 C8 C7 118.9(3) . . ?
N4 C8 H8 120.6 . . ?
C7 C8 H8 120.6 . . ?
C10 C9 N4 117.6(3) . . ?
C14 C9 N4 122.7(3) . . ?
C14 C9 C10 119.6(3) . . ?
C9 C10 H10 119.9 . . ?
C11 C10 C9 120.1(3) . . ?
C11 C10 H10 119.9 . . ?
C10 C11 H11 120.1 . . ?
C12 C11 C10 119.7(3) . . ?
C12 C11 H11 120.1 . . ?
O1 C12 C11 115.5(3) . . ?
O1 C12 C13 124.0(3) . . ?
C11 C12 C13 120.6(3) . . ?
C12 C13 H13 120.5 . . ?
C14 C13 C12 119.1(3) . . ?
C14 C13 H13 120.5 . . ?
C9 C14 C13 120.9(3) . . ?
C9 C14 H14 119.5 . . ?
C13 C14 H14 119.5 . . ?
C16 C15 O1 117.8(3) . . ?
C20 C15 O1 120.1(3) . . ?
C20 C15 C16 122.1(3) . . ?
C15 C16 H16 120.5 . . ?
C15 C16 C17 119.1(3) . . ?
C17 C16 H16 120.5 . . ?
C16 C17 H17 120.6 . . ?
C18 C17 C16 118.9(3) . . ?
C18 C17 H17 120.6 . . ?
C17 C18 O2 119.2(3) . . ?
C17 C18 C19 121.5(3) . . ?
C19 C18 O2 119.2(3) . . ?
C18 C19 H19 120.3 . . ?
C20 C19 C18 119.3(3) . . ?
C20 C19 H19 120.3 . . ?
C15 C20 C19 119.1(3) . . ?
C15 C20 H20 120.4 . . ?
C19 C20 H20 120.4 . . ?
O2 C21 C22 115.8(3) . . ?
O2 C21 C26 123.3(3) . . ?
C26 C21 C22 120.9(3) . . ?
C21 C22 H22 120.2 . . ?
C23 C22 C21 119.6(3) . . ?
C23 C22 H22 120.2 . . ?
C22 C23 H23 119.8 . . ?
C22 C23 C24 120.4(3) . . ?
C24 C23 H23 119.8 . . ?
C23 C24 N5 118.8(3) . . ?
C23 C24 C25 119.5(3) . . ?
C25 C24 N5 121.6(3) . . ?
C24 C25 H25 119.7 . . ?
C26 C25 C24 120.5(3) . . ?
C26 C25 H25 119.7 . . ?
C21 C26 H26 120.5 . . ?
C25 C26 C21 119.1(3) . . ?
C25 C26 H26 120.5 . . ?
N5 C27 H27 120.2 . . ?
N5 C27 C28 119.6(3) . . ?
C28 C27 H27 120.2 . . ?
N6 C28 C27 115.8(3) . . ?
N6 C28 C29 123.0(3) . . ?
C29 C28 C27 121.3(3) . . ?
C28 C29 H29 120.7 . . ?
C28 C29 C30 118.6(3) . . ?
C30 C29 H29 120.7 . . ?
C29 C30 H30 120.5 . . ?
C31 C30 C29 119.0(3) . . ?
C31 C30 H30 120.5 . . ?
C30 C31 H31 120.5 . . ?
C30 C31 C32 119.1(3) . . ?
C32 C31 H31 120.5 . . ?
N6 C32 C31 122.6(3) . . ?
N6 C32 H32 118.7 . . ?
C31 C32 H32 118.7 . . ?
O3 C33 H33A 109.5 . . ?
O3 C33 H33B 109.5 . . ?
O3 C33 H33C 109.5 . . ?
H33A C33 H33B 109.5 . . ?
H33A C33 H33C 109.5 . . ?
H33B C33 H33C 109.5 . . ?
O4 C34 H34A 109.5 . . ?
O4 C34 H34B 109.5 . . ?
O4 C34 H34C 109.5 . . ?
H34A C34 H34B 109.5 . . ?
H34A C34 H34C 109.5 . . ?
H34B C34 H34C 109.5 . . ?
O5 C35 H35A 109.8 . . ?
O5 C35 H35B 110.2 . . ?
O5 C35 H35C 108.4 . . ?
H35A C35 H35B 109.5 . . ?
H35A C35 H35C 109.4 . . ?
H35B C35 H35C 109.4 . . ?
O4 C34A H34D 109.5 . . ?
O4 C34A H34E 109.5 . . ?
O4 C34A H34F 109.5 . . ?
H34D C34A H34E 109.5 . . ?
H34D C34A H34F 109.5 . . ?
H34E C34A H34F 109.5 . . ?

loop_
_geom_bond_atom_site_label_1
_geom_bond_atom_site_label_2
_geom_bond_distance
_geom_bond_site_symmetry_2
_geom_bond_publ_flag
Co1 N1 2.049(3) . ?
Co1 N2 2.079(3) . ?
Co1 N3 2.137(3) . ?
Co1 N4 2.202(3) . ?
Co1 N5 2.194(2) 5_666 ?
Co1 N6 2.159(3) 5_666 ?
S1 C1 1.637(3) . ?
S2 C2 1.638(4) . ?
O1 C12 1.383(4) . ?
O1 C15 1.399(4) . ?
O2 C18 1.400(4) . ?
O2 C21 1.381(4) . ?
O3 H3A 0.8397 . ?
O3 C33 1.367(6) . ?
O4 H4A 0.8400 . ?
O4 H4B 0.8400 . ?
O4 C34 1.388(9) . ?
O4 C34A 1.478(14) . ?
O5 H5A 0.8396 . ?
O5 C35 1.4001(10) . ?
N1 C1 1.145(4) . ?
N2 C2 1.147(5) . ?
N3 C3 1.342(4) . ?
N3 C7 1.342(4) . ?
N4 C8 1.275(4) . ?
N4 C9 1.426(4) . ?
N5 C24 1.422(4) . ?
N5 C27 1.280(4) . ?
N6 C28 1.354(4) . ?
N6 C32 1.336(4) . ?
C3 H3 0.9500 . ?
C3 C4 1.393(5) . ?
C4 H4 0.9500 . ?
C4 C5 1.361(6) . ?
C5 H5 0.9500 . ?
C5 C6 1.391(5) . ?
C6 H6 0.9500 . ?
C6 C7 1.389(5) . ?
C7 C8 1.472(4) . ?
C8 H8 0.9500 . ?
C9 C10 1.393(4) . ?
C9 C14 1.384(4) . ?
C10 H10 0.9500 . ?
C10 C11 1.389(4) . ?
C11 H11 0.9500 . ?
C11 C12 1.389(4) . ?
C12 C13 1.392(4) . ?
C13 H13 0.9500 . ?
C13 C14 1.389(4) . ?
C14 H14 0.9500 . ?
C15 C16 1.379(5) . ?
C15 C20 1.373(5) . ?
C16 H16 0.9500 . ?
C16 C17 1.393(5) . ?
C17 H17 0.9500 . ?
C17 C18 1.380(5) . ?
C18 C19 1.389(5) . ?
C19 H19 0.9500 . ?
C19 C20 1.381(5) . ?
C20 H20 0.9500 . ?
C21 C22 1.393(4) . ?
C21 C26 1.390(4) . ?
C22 H22 0.9500 . ?
C22 C23 1.379(4) . ?
C23 H23 0.9500 . ?
C23 C24 1.393(4) . ?
C24 C25 1.397(4) . ?
C25 H25 0.9500 . ?
C25 C26 1.387(4) . ?
C26 H26 0.9500 . ?
C27 H27 0.9500 . ?
C27 C28 1.465(4) . ?
C28 C29 1.384(4) . ?
C29 H29 0.9500 . ?
C29 C30 1.388(5) . ?
C30 H30 0.9500 . ?
C30 C31 1.380(5) . ?
C31 H31 0.9500 . ?
C31 C32 1.394(5) . ?
C32 H32 0.9500 . ?
C33 H33A 0.9800 . ?
C33 H33B 0.9800 . ?
C33 H33C 0.9800 . ?
C34 H34A 0.9800 . ?
C34 H34B 0.9800 . ?
C34 H34C 0.9800 . ?
C35 H35A 0.9801 . ?
C35 H35B 0.9800 . ?
C35 H35C 0.9802 . ?
C34A H34D 0.9800 . ?
C34A H34E 0.9800 . ?
C34A H34F 0.9800 . ?

loop_
_geom_torsion_atom_site_label_1
_geom_torsion_atom_site_label_2
_geom_torsion_atom_site_label_3
_geom_torsion_atom_site_label_4
_geom_torsion
_geom_torsion_site_symmetry_1
_geom_torsion_site_symmetry_2
_geom_torsion_site_symmetry_3
_geom_torsion_site_symmetry_4
_geom_torsion_publ_flag
Co1 N3 C3 C4 -177.6(3) . . . . ?
Co1 N3 C7 C6 178.1(3) . . . . ?
Co1 N3 C7 C8 -2.5(3) . . . . ?
Co1 N4 C8 C7 13.5(4) . . . . ?
Co1 N4 C9 C10 -52.5(3) . . . . ?
Co1 N4 C9 C14 123.0(3) . . . . ?
Co1 N5 C24 C23 47.7(4) 5_666 . . . ?
Co1 N5 C24 C25 -129.5(3) 5_666 . . . ?
Co1 N5 C27 C28 -7.9(4) 5_666 . . . ?
Co1 N6 C28 C27 8.3(3) 5_666 . . . ?
Co1 N6 C28 C29 -169.7(3) 5_666 . . . ?
Co1 N6 C32 C31 169.2(3) 5_666 . . . ?
O1 C12 C13 C14 177.3(3) . . . . ?
O1 C15 C16 C17 -179.3(3) . . . . ?
O1 C15 C20 C19 179.5(3) . . . . ?
O2 C18 C19 C20 -178.6(3) . . . . ?
O2 C21 C22 C23 178.9(3) . . . . ?
O2 C21 C26 C25 -179.0(3) . . . . ?
N3 C3 C4 C5 -0.9(6) . . . . ?
N3 C7 C8 N4 -7.8(4) . . . . ?
N4 C9 C10 C11 173.8(3) . . . . ?
N4 C9 C14 C13 -174.1(3) . . . . ?
N5 C24 C25 C26 177.2(3) . . . . ?
N5 C27 C28 N6 -0.1(5) . . . . ?
N5 C27 C28 C29 177.9(3) . . . . ?
N6 C28 C29 C30 -0.9(5) . . . . ?
C3 N3 C7 C6 0.8(5) . . . . ?
C3 N3 C7 C8 -179.8(3) . . . . ?
C3 C4 C5 C6 2.4(6) . . . . ?
C4 C5 C6 C7 -2.2(6) . . . . ?
C5 C6 C7 N3 0.7(6) . . . . ?
C5 C6 C7 C8 -178.7(3) . . . . ?
C6 C7 C8 N4 171.6(3) . . . . ?
C7 N3 C3 C4 -0.7(5) . . . . ?
C8 N4 C9 C10 146.5(3) . . . . ?
C8 N4 C9 C14 -38.0(4) . . . . ?
C9 N4 C8 C7 176.5(3) . . . . ?
C9 C10 C11 C12 0.4(5) . . . . ?
C10 C9 C14 C13 1.3(5) . . . . ?
C10 C11 C12 O1 -177.8(3) . . . . ?
C10 C11 C12 C13 1.6(5) . . . . ?
C11 C12 C13 C14 -2.1(5) . . . . ?
C12 O1 C15 C16 -107.1(3) . . . . ?
C12 O1 C15 C20 73.8(4) . . . . ?
C12 C13 C14 C9 0.7(5) . . . . ?
C14 C9 C10 C11 -1.9(5) . . . . ?
C15 O1 C12 C11 -172.8(3) . . . . ?
C15 O1 C12 C13 7.8(5) . . . . ?
C15 C16 C17 C18 -0.8(5) . . . . ?
C16 C15 C20 C19 0.4(5) . . . . ?
C16 C17 C18 O2 178.7(3) . . . . ?
C16 C17 C18 C19 1.6(5) . . . . ?
C17 C18 C19 C20 -1.5(5) . . . . ?
C18 O2 C21 C22 174.0(3) . . . . ?
C18 O2 C21 C26 -7.0(5) . . . . ?
C18 C19 C20 C15 0.5(5) . . . . ?
C20 C15 C16 C17 -0.2(5) . . . . ?
C21 O2 C18 C17 102.8(3) . . . . ?
C21 O2 C18 C19 -80.0(4) . . . . ?
C21 C22 C23 C24 0.2(5) . . . . ?
C22 C21 C26 C25 0.0(5) . . . . ?
C22 C23 C24 N5 -177.4(3) . . . . ?
C22 C23 C24 C25 0.0(5) . . . . ?
C23 C24 C25 C26 -0.1(5) . . . . ?
C24 N5 C27 C28 -175.1(3) . . . . ?
C24 C25 C26 C21 0.1(5) . . . . ?
C26 C21 C22 C23 -0.1(5) . . . . ?
C27 N5 C24 C23 -146.8(3) . . . . ?
C27 N5 C24 C25 35.9(4) . . . . ?
C27 C28 C29 C30 -178.8(3) . . . . ?
C28 N6 C32 C31 0.0(5) . . . . ?
C28 C29 C30 C31 0.0(5) . . . . ?
C29 C30 C31 C32 0.9(5) . . . . ?
C30 C31 C32 N6 -0.9(5) . . . . ?
C32 N6 C28 C27 179.0(3) . . . . ?
C32 N6 C28 C29 1.0(5) . . . . ?
